data_2225955
loop_
_publ_author_name
'Zhang, Mei-Mei'
'Yang, Ke'
'Wang, Xiang-Shan'

_publ_section_title
;
 2-(4-Bromophenyl)-2-methyl-2,3-dihydroquinazolin-4(1<i>H</i>)-one
;
_journal_coeditor_code PV2270
_journal_issue 5
_journal_name_full 'Acta Crystallographica Section E'
_journal_page_first o1069
_journal_paper_doi 10.1107/S1600536810012584
_journal_volume 66
_journal_year 2010
_chemical_formula_iupac 'C15 H13 Br N2 O'
_chemical_formula_moiety 'C15 H13 Br N2 O'
_chemical_formula_sum 'C15 H13 Br N2 O'
_chemical_formula_weight 317.18
_chemical_melting_point_gt 494
_chemical_melting_point_lt 496
_chemical_name_systematic
;
2-(4-Bromophenyl)-2-methyl-2,3-dihydroquinazolin-4(1<i>H</i>)-one
;
_space_group_IT_number 14
_symmetry_cell_setting monoclinic
_symmetry_space_group_name_Hall '-P 2ybc'
_symmetry_space_group_name_H-M 'P 1 21/c 1'
_atom_sites_solution_hydrogens geom
_atom_sites_solution_primary direct
_atom_sites_solution_secondary difmap
_cell_angle_alpha 90.00
_cell_angle_beta 101.7190(10)
_cell_angle_gamma 90.00
_cell_formula_units_Z 4
_cell_length_a 12.2106(3)
_cell_length_b 9.0507(2)
_cell_length_c 12.4046(3)
_cell_measurement_reflns_used 7144
_cell_measurement_temperature 296(2)
_cell_measurement_theta_max 27.06
_cell_measurement_theta_min 2.81
_cell_volume 1342.31(6)
_computing_cell_refinement 'SMART (Bruker, 2001)'
_computing_data_collection 'SMART (Bruker, 2001)'
_computing_data_reduction 'SAINT (Bruker, 2001)'
_computing_molecular_graphics 'SHELXTL (Sheldrick, 2008)'
_computing_publication_material 'SHELXTL (Sheldrick, 2008)'
_computing_structure_refinement 'SHELXL97 (Sheldrick, 2008)'
_computing_structure_solution 'SHELXS97 (Sheldrick, 2008)'
_diffrn_ambient_temperature 296(2)
_diffrn_measured_fraction_theta_full 0.999
_diffrn_measured_fraction_theta_max 0.999
_diffrn_measurement_device_type 'Bruker SMART CCD area-detector'
_diffrn_measurement_method '\f and \w'
_diffrn_radiation_monochromator graphite
_diffrn_radiation_source 'fine-focus sealed tube'
_diffrn_radiation_type MoK\a
_diffrn_radiation_wavelength 0.71073
_diffrn_reflns_av_R_equivalents 0.0250
_diffrn_reflns_av_sigmaI/netI 0.0153
_diffrn_reflns_limit_h_max 14
_diffrn_reflns_limit_h_min -14
_diffrn_reflns_limit_k_max 10
_diffrn_reflns_limit_k_min -10
_diffrn_reflns_limit_l_max 14
_diffrn_reflns_limit_l_min -14
_diffrn_reflns_number 16905
_diffrn_reflns_theta_full 25.02
_diffrn_reflns_theta_max 25.02
_diffrn_reflns_theta_min 1.70
_exptl_absorpt_coefficient_mu 3.055
_exptl_absorpt_correction_T_max 0.8013
_exptl_absorpt_correction_T_min 0.3434
_exptl_absorpt_correction_type multi-scan
_exptl_absorpt_process_details '(SADABS; Sheldrick, 2001)'
_exptl_crystal_colour colourless
_exptl_crystal_density_diffrn 1.570
_exptl_crystal_density_method 'not measured'
_exptl_crystal_description block
_exptl_crystal_F_000 640
_exptl_crystal_size_max 0.388
_exptl_crystal_size_mid 0.306
_exptl_crystal_size_min 0.071
_refine_diff_density_max 0.885
_refine_diff_density_min -0.857
_refine_ls_extinction_method none
_refine_ls_goodness_of_fit_ref 1.047
_refine_ls_hydrogen_treatment mixed
_refine_ls_matrix_type full
_refine_ls_number_parameters 181
_refine_ls_number_reflns 2369
_refine_ls_number_restraints 2
_refine_ls_restrained_S_all 1.046
_refine_ls_R_factor_all 0.0403
_refine_ls_R_factor_gt 0.0337
_refine_ls_shift/su_max 0.000
_refine_ls_shift/su_mean 0.000
_refine_ls_structure_factor_coef Fsqd
_refine_ls_weighting_details 'calc w = 1/[\s^2^(Fo^2^)+(0.0402P)^2^+1.4299P] where P=(Fo^2^+2Fc^2^)/3'
_refine_ls_weighting_scheme calc
_refine_ls_wR_factor_gt 0.0830
_refine_ls_wR_factor_ref 0.0873
_reflns_number_gt 2068
_reflns_number_total 2369
_reflns_threshold_expression I>2\s(I)
_cod_data_source_file pv2270.cif
_cod_data_source_block I
_cod_original_cell_volume 1342.31(5)
_cod_original_sg_symbol_H-M 'P 21/c'
_cod_database_code 2225955
_cod_database_fobs_code 2225955

loop_
_symmetry_equiv_pos_as_xyz
'x, y, z'
'-x, y+1/2, -z+1/2'
'-x, -y, -z'
'x, -y-1/2, z-1/2'

loop_
_atom_site_type_symbol
_atom_site_label
_atom_site_fract_x
_atom_site_fract_y
_atom_site_fract_z
_atom_site_U_iso_or_equiv
_atom_site_adp_type
_atom_site_calc_flag
_atom_site_refinement_flags
_atom_site_occupancy
_atom_site_disorder_assembly
_atom_site_disorder_group
Br Br1 0.39200(3) 0.15530(4) 0.53610(3) 0.06231(16) Uani d . 1 . .
O O1 0.12331(16) 0.5903(2) -0.02983(14) 0.0438(5) Uani d . 1 . .
N N2 0.14117(19) 0.7611(2) 0.27005(18) 0.0356(5) Uani d D 1 . .
C C2 0.1400(2) 0.6296(3) 0.0687(2) 0.0331(6) Uani d . 1 . .
C C10 0.1575(2) 0.4972(3) 0.3192(2) 0.0305(5) Uani d . 1 . .
N N1 0.07053(18) 0.5872(3) 0.13329(17) 0.0341(5) Uani d D 1 . .
C C15 0.1462(2) 0.4648(3) 0.4258(2) 0.0423(6) Uani d . 1 . .
H H15A 0.0918 0.5136 0.4550 0.051 Uiso calc R 1 . .
C C8 0.2278(2) 0.7955(3) 0.2193(2) 0.0339(6) Uani d . 1 . .
C C7 0.3078(2) 0.9022(3) 0.2615(2) 0.0430(7) Uani d . 1 . .
H H7A 0.3047 0.9501 0.3271 0.052 Uiso calc R 1 . .
C C11 0.2387(2) 0.4209(3) 0.2788(2) 0.0371(6) Uani d . 1 . .
H H11A 0.2471 0.4391 0.2071 0.045 Uiso calc R 1 . .
C C3 0.2318(2) 0.7284(3) 0.1177(2) 0.0342(6) Uani d . 1 . .
C C9 -0.0294(2) 0.6307(3) 0.2795(2) 0.0418(6) Uani d . 1 . .
H H9A -0.0752 0.6953 0.2278 0.050 Uiso calc R 1 . .
H H9B -0.0224 0.6699 0.3525 0.050 Uiso calc R 1 . .
H H9C -0.0633 0.5346 0.2760 0.050 Uiso calc R 1 . .
C C1 0.0863(2) 0.6182(3) 0.2514(2) 0.0312(5) Uani d . 1 . .
C C13 0.2944(2) 0.2903(3) 0.4473(2) 0.0396(6) Uani d . 1 . .
C C14 0.2138(3) 0.3620(3) 0.4894(2) 0.0462(7) Uani d . 1 . .
H H14A 0.2046 0.3415 0.5605 0.055 Uiso calc R 1 . .
C C4 0.3171(2) 0.7652(3) 0.0637(2) 0.0417(6) Uani d . 1 . .
H H4A 0.3202 0.7199 -0.0030 0.050 Uiso calc R 1 . .
C C5 0.3972(2) 0.8676(4) 0.1070(3) 0.0494(7) Uani d . 1 . .
H H5A 0.4546 0.8906 0.0707 0.059 Uiso calc R 1 . .
C C12 0.3077(2) 0.3185(3) 0.3416(2) 0.0416(6) Uani d . 1 . .
H H12A 0.3623 0.2693 0.3129 0.050 Uiso calc R 1 . .
C C6 0.3913(3) 0.9364(3) 0.2060(3) 0.0500(7) Uani d . 1 . .
H H6A 0.4447 1.0067 0.2352 0.060 Uiso calc R 1 . .
H H2 0.146(2) 0.794(3) 0.3350(12) 0.042(8) Uiso d D 1 . .
H H1 0.0147(16) 0.535(3) 0.103(2) 0.035(7) Uiso d D 1 . .

loop_
_atom_site_aniso_label
_atom_site_aniso_U_11
_atom_site_aniso_U_22
_atom_site_aniso_U_33
_atom_site_aniso_U_12
_atom_site_aniso_U_13
_atom_site_aniso_U_23
Br1 0.0575(2) 0.0674(3) 0.0598(2) 0.01474(16) 0.00690(16) 0.02754(17)
O1 0.0550(12) 0.0520(12) 0.0237(10) -0.0116(9) 0.0066(8) -0.0021(8)
N2 0.0477(13) 0.0326(11) 0.0280(12) -0.0021(10) 0.0111(10) -0.0048(9)
C2 0.0381(14) 0.0331(13) 0.0269(13) 0.0041(11) 0.0038(10) 0.0031(10)
C10 0.0313(12) 0.0325(13) 0.0277(13) -0.0051(10) 0.0064(10) -0.0031(10)
N1 0.0361(12) 0.0392(12) 0.0257(11) -0.0056(10) 0.0030(9) -0.0014(9)
C15 0.0455(16) 0.0506(17) 0.0340(15) 0.0063(13) 0.0156(12) 0.0007(13)
C8 0.0374(14) 0.0318(13) 0.0311(14) 0.0028(11) 0.0036(11) 0.0024(11)
C7 0.0515(17) 0.0393(15) 0.0359(15) -0.0041(13) 0.0030(12) -0.0031(12)
C11 0.0417(14) 0.0418(15) 0.0301(14) 0.0035(12) 0.0129(11) 0.0039(11)
C3 0.0374(14) 0.0353(13) 0.0294(13) 0.0018(11) 0.0057(11) 0.0016(11)
C9 0.0376(14) 0.0474(16) 0.0416(16) 0.0047(12) 0.0111(12) 0.0009(13)
C1 0.0346(13) 0.0338(13) 0.0257(13) -0.0010(10) 0.0075(10) -0.0022(10)
C13 0.0366(14) 0.0401(15) 0.0394(15) -0.0012(12) 0.0013(11) 0.0088(12)
C14 0.0519(17) 0.0572(18) 0.0307(15) 0.0038(14) 0.0116(13) 0.0083(13)
C4 0.0403(15) 0.0485(16) 0.0370(15) 0.0016(13) 0.0100(12) 0.0010(12)
C5 0.0365(15) 0.0568(19) 0.056(2) -0.0031(13) 0.0116(13) 0.0052(15)
C12 0.0381(15) 0.0444(15) 0.0438(16) 0.0054(12) 0.0120(12) 0.0021(13)
C6 0.0428(16) 0.0477(17) 0.0556(19) -0.0108(13) 0.0011(14) 0.0004(14)

loop_
_atom_type_symbol
_atom_type_description
_atom_type_scat_dispersion_real
_atom_type_scat_dispersion_imag
_atom_type_scat_source
C C 0.0033 0.0016 'International Tables Vol C Tables 4.2.6.8 and 6.1.1.4'
H H 0.0000 0.0000 'International Tables Vol C Tables 4.2.6.8 and 6.1.1.4'
N N 0.0061 0.0033 'International Tables Vol C Tables 4.2.6.8 and 6.1.1.4'
O O 0.0106 0.0060 'International Tables Vol C Tables 4.2.6.8 and 6.1.1.4'
Br Br -0.2901 2.4595 'International Tables Vol C Tables 4.2.6.8 and 6.1.1.4'

loop_
_geom_angle_atom_site_label_1
_geom_angle_atom_site_label_2
_geom_angle_atom_site_label_3
_geom_angle_site_symmetry_1
_geom_angle_site_symmetry_3
_geom_angle
_geom_angle_publ_flag
C8 N2 C1 . . 120.2(2) ?
C8 N2 H2 . . 116(2) ?
C1 N2 H2 . . 114(2) ?
O1 C2 N1 . . 120.5(2) ?
O1 C2 C3 . . 122.6(2) ?
N1 C2 C3 . . 116.8(2) ?
C11 C10 C15 . . 117.2(2) ?
C11 C10 C1 . . 121.6(2) ?
C15 C10 C1 . . 121.1(2) ?
C2 N1 C1 . . 125.0(2) ?
C2 N1 H1 . . 116.3(19) ?
C1 N1 H1 . . 118.5(19) ?
C14 C15 C10 . . 121.6(3) ?
C14 C15 H15A . . 119.2 ?
C10 C15 H15A . . 119.2 ?
N2 C8 C7 . . 122.1(2) ?
N2 C8 C3 . . 118.9(2) ?
C7 C8 C3 . . 118.9(2) ?
C6 C7 C8 . . 120.1(3) ?
C6 C7 H7A . . 120.0 ?
C8 C7 H7A . . 120.0 ?
C12 C11 C10 . . 122.0(2) ?
C12 C11 H11A . . 119.0 ?
C10 C11 H11A . . 119.0 ?
C4 C3 C8 . . 119.6(2) ?
C4 C3 C2 . . 122.1(2) ?
C8 C3 C2 . . 118.1(2) ?
C1 C9 H9A . . 109.5 ?
C1 C9 H9B . . 109.5 ?
H9A C9 H9B . . 109.5 ?
C1 C9 H9C . . 109.5 ?
H9A C9 H9C . . 109.5 ?
H9B C9 H9C . . 109.5 ?
N2 C1 N1 . . 107.0(2) ?
N2 C1 C9 . . 108.4(2) ?
N1 C1 C9 . . 107.6(2) ?
N2 C1 C10 . . 110.9(2) ?
N1 C1 C10 . . 110.8(2) ?
C9 C1 C10 . . 112.0(2) ?
C14 C13 C12 . . 120.6(3) ?
C14 C13 Br1 . . 120.0(2) ?
C12 C13 Br1 . . 119.4(2) ?
C13 C14 C15 . . 119.6(3) ?
C13 C14 H14A . . 120.2 ?
C15 C14 H14A . . 120.2 ?
C5 C4 C3 . . 121.1(3) ?
C5 C4 H4A . . 119.5 ?
C3 C4 H4A . . 119.5 ?
C4 C5 C6 . . 119.1(3) ?
C4 C5 H5A . . 120.4 ?
C6 C5 H5A . . 120.4 ?
C13 C12 C11 . . 119.0(3) ?
C13 C12 H12A . . 120.5 ?
C11 C12 H12A . . 120.5 ?
C7 C6 C5 . . 121.1(3) ?
C7 C6 H6A . . 119.4 ?
C5 C6 H6A . . 119.4 ?

loop_
_geom_bond_atom_site_label_1
_geom_bond_atom_site_label_2
_geom_bond_site_symmetry_2
_geom_bond_distance
_geom_bond_publ_flag
Br1 C13 . 1.896(3) ?
O1 C2 . 1.249(3) ?
N2 C8 . 1.372(3) ?
N2 C1 . 1.453(3) ?
N2 H2 . 0.851(10) ?
C2 N1 . 1.336(3) ?
C2 C3 . 1.466(4) ?
C10 C11 . 1.384(4) ?
C10 C15 . 1.388(4) ?
C10 C1 . 1.538(3) ?
N1 C1 . 1.466(3) ?
N1 H1 . 0.854(10) ?
C15 C14 . 1.381(4) ?
C15 H15A . 0.9300 ?
C8 C7 . 1.397(4) ?
C8 C3 . 1.409(4) ?
C7 C6 . 1.376(4) ?
C7 H7A . 0.9300 ?
C11 C12 . 1.382(4) ?
C11 H11A . 0.9300 ?
C3 C4 . 1.389(4) ?
C9 C1 . 1.526(4) ?
C9 H9A . 0.9600 ?
C9 H9B . 0.9600 ?
C9 H9C . 0.9600 ?
C13 C14 . 1.368(4) ?
C13 C12 . 1.378(4) ?
C14 H14A . 0.9300 ?
C4 C5 . 1.375(4) ?
C4 H4A . 0.9300 ?
C5 C6 . 1.391(4) ?
C5 H5A . 0.9300 ?
C12 H12A . 0.9300 ?
C6 H6A . 0.9300 ?

loop_
_geom_hbond_atom_site_label_D
_geom_hbond_atom_site_label_H
_geom_hbond_atom_site_label_A
_geom_hbond_site_symmetry_A
_geom_hbond_distance_DH
_geom_hbond_distance_HA
_geom_hbond_distance_DA
_geom_hbond_angle_DHA
N1 H1 O1 3_565 0.854(10) 2.078(11) 2.932(3) 179(3)
N2 H2 O1 4_576 0.851(10) 2.041(13) 2.870(3) 164(3)

loop_
_geom_torsion_atom_site_label_1
_geom_torsion_atom_site_label_2
_geom_torsion_atom_site_label_3
_geom_torsion_atom_site_label_4
_geom_torsion_site_symmetry_1
_geom_torsion_site_symmetry_2
_geom_torsion_site_symmetry_3
_geom_torsion_site_symmetry_4
_geom_torsion
_geom_torsion_publ_flag
O1 C2 N1 C1 . . . . 175.6(2) ?
C3 C2 N1 C1 . . . . -7.2(4) ?
C11 C10 C15 C14 . . . . 0.6(4) ?
C1 C10 C15 C14 . . . . -176.5(3) ?
C1 N2 C8 C7 . . . . -156.5(2) ?
C1 N2 C8 C3 . . . . 27.8(4) ?
N2 C8 C7 C6 . . . . -178.0(3) ?
C3 C8 C7 C6 . . . . -2.4(4) ?
C15 C10 C11 C12 . . . . -1.2(4) ?
C1 C10 C11 C12 . . . . 175.9(2) ?
N2 C8 C3 C4 . . . . 178.1(2) ?
C7 C8 C3 C4 . . . . 2.4(4) ?
N2 C8 C3 C2 . . . . 2.7(4) ?
C7 C8 C3 C2 . . . . -173.1(2) ?
O1 C2 C3 C4 . . . . -11.0(4) ?
N1 C2 C3 C4 . . . . 171.9(2) ?
O1 C2 C3 C8 . . . . 164.4(2) ?
N1 C2 C3 C8 . . . . -12.8(3) ?
C8 N2 C1 N1 . . . . -43.0(3) ?
C8 N2 C1 C9 . . . . -158.8(2) ?
C8 N2 C1 C10 . . . . 77.9(3) ?
C2 N1 C1 N2 . . . . 33.1(3) ?
C2 N1 C1 C9 . . . . 149.4(2) ?
C2 N1 C1 C10 . . . . -87.8(3) ?
C11 C10 C1 N2 . . . . -88.1(3) ?
C15 C10 C1 N2 . . . . 88.9(3) ?
C11 C10 C1 N1 . . . . 30.5(3) ?
C15 C10 C1 N1 . . . . -152.5(2) ?
C11 C10 C1 C9 . . . . 150.7(2) ?
C15 C10 C1 C9 . . . . -32.4(3) ?
C12 C13 C14 C15 . . . . -0.8(5) ?
Br1 C13 C14 C15 . . . . 177.2(2) ?
C10 C15 C14 C13 . . . . 0.4(5) ?
C8 C3 C4 C5 . . . . -0.8(4) ?
C2 C3 C4 C5 . . . . 174.5(3) ?
C3 C4 C5 C6 . . . . -0.8(4) ?
C14 C13 C12 C11 . . . . 0.3(4) ?
Br1 C13 C12 C11 . . . . -177.8(2) ?
C10 C11 C12 C13 . . . . 0.7(4) ?
C8 C7 C6 C5 . . . . 0.8(5) ?
C4 C5 C6 C7 . . . . 0.8(5) ?

loop_
_cod_related_entry_id
_cod_related_entry_database
_cod_related_entry_code
1 ChemSpider 26249835
